data_7017152
loop_
_publ_author_name
'Caballero, Ana B.'
'Maclaren, Jana K.'
'Rodr\'iguez-Di\'eguez, Antonio'
'Vidal, Isaac'
'Dobado, Jose A.'
'Salas, Juan M.'
'Janiak, Christoph'

_publ_section_title
;
 Dinuclear silver(i) complexes for the design of metal-ligand networks
 based on triazolopyrimidines.
;
_journal_issue 44
_journal_name_full 'Dalton transactions (Cambridge, England : 2003)'
_journal_page_first 11845
_journal_page_last 11855
_journal_paper_doi 10.1039/c1dt10603a
_journal_volume 40
_journal_year 2011
_chemical_formula_moiety 'C5 H4 Ag N4 O0.12, F6 P'
_chemical_formula_sum 'C5 H4 Ag F6 N4 O0.12 P'
_chemical_formula_weight 374.91
_chemical_name_common
;
catena-(bis(mu-1,2,4-triazolo(1,5-a)pyrimidine)disilver(i))
bis(hexafluorophosphate) hexahydrate
;
_chemical_name_systematic
;
catena-[bis(\m-1,2,4-triazolo[1,5-a]pyrimidine)disilver(I)]
bis(hexafluorophosphate) hexahydrate
;
_space_group_IT_number 148
_symmetry_cell_setting trigonal
_symmetry_space_group_name_Hall '-R 3'
_symmetry_space_group_name_H-M 'R -3 :H'
_atom_sites_solution_hydrogens geom
_atom_sites_solution_primary direct
_atom_sites_solution_secondary difmap
_audit_creation_method SHELXL-97
_cell_angle_alpha 90.00
_cell_angle_beta 90.00
_cell_angle_gamma 120.00
_cell_formula_units_Z 18
_cell_length_a 26.0272(3)
_cell_length_b 26.0272(3)
_cell_length_c 11.0746(2)
_cell_measurement_reflns_used 9913
_cell_measurement_temperature 103(2)
_cell_measurement_theta_max 29.7
_cell_measurement_theta_min 2.578
_cell_volume 6497.01(16)
_computing_cell_refinement 'SAINT (Bruker, 2006)'
_computing_data_collection 'APEX2 (Bruker, 2006)'
_computing_data_reduction SAINT
_computing_molecular_graphics 'DIAMOND (Crystal Impact, 2009)'
_computing_structure_refinement 'SHELXL-97 (Sheldrick, 2008)'
_computing_structure_solution 'SHELXS-97 (Sheldrick, 2008)'
_diffrn_ambient_temperature 103(2)
_diffrn_measured_fraction_theta_full 1.000
_diffrn_measured_fraction_theta_max 1.000
_diffrn_measurement_device_type 'Bruker APEX2 CCD area detector'
_diffrn_measurement_method '\w scans and \f scans'
_diffrn_radiation_monochromator 'multilayer mirror optics'
_diffrn_radiation_source 'microfocus sealed tube'
_diffrn_radiation_type MoK\a
_diffrn_radiation_wavelength 0.71073
_diffrn_reflns_av_R_equivalents 0.0000
_diffrn_reflns_av_sigmaI/netI 0.0162
_diffrn_reflns_limit_h_max 16
_diffrn_reflns_limit_h_min -34
_diffrn_reflns_limit_k_max 34
_diffrn_reflns_limit_k_min 0
_diffrn_reflns_limit_l_max 14
_diffrn_reflns_limit_l_min 0
_diffrn_reflns_number 3592
_diffrn_reflns_theta_full 28.28
_diffrn_reflns_theta_max 28.28
_diffrn_reflns_theta_min 1.56
_exptl_absorpt_coefficient_mu 1.557
_exptl_absorpt_correction_T_max 0.9262
_exptl_absorpt_correction_T_min 0.8921
_exptl_absorpt_correction_type multi-scan
_exptl_absorpt_process_details '(<i>SADABS</i>; Sheldrick, 1996)'
_exptl_crystal_colour colorless
_exptl_crystal_density_diffrn 1.725
_exptl_crystal_density_method 'not measured'
_exptl_crystal_description block
_exptl_crystal_F_000 3222
_exptl_crystal_size_max 0.08
_exptl_crystal_size_mid 0.05
_exptl_crystal_size_min 0.05
_platon_squeeze_details
;

Nr of gridpoints at least 1.20 Ang. from nearest vdWaals
Surface= 167508

N: Total Potential Solvent Accessible Void Vol ..2244.3 Ang^3^
N: Water Count / Cell = 54 - To be included in D(calc),
F000 and Mol.Wght.
;
_refine_diff_density_max 1.065
_refine_diff_density_min -0.955
_refine_diff_density_rms 0.070
_refine_ls_extinction_method none
_refine_ls_goodness_of_fit_ref 1.066
_refine_ls_hydrogen_treatment constr
_refine_ls_matrix_type full
_refine_ls_number_parameters 159
_refine_ls_number_reflns 3592
_refine_ls_number_restraints 0
_refine_ls_restrained_S_all 1.066
_refine_ls_R_factor_all 0.0309
_refine_ls_R_factor_gt 0.0256
_refine_ls_shift/su_max 0.001
_refine_ls_shift/su_mean 0.000
_refine_ls_structure_factor_coef Fsqd
_refine_ls_weighting_details 'calc w=1/[\s^2^(Fo^2^)+(0.0296P)^2^+12.7529P] where P=(Fo^2^+2Fc^2^)/3'
_refine_ls_weighting_scheme calc
_refine_ls_wR_factor_gt 0.0612
_refine_ls_wR_factor_ref 0.0630
_reflns_number_gt 3041
_reflns_number_total 3592
_reflns_threshold_expression >2sigma(I)
_cod_data_source_file c1dt10603a.txt
_cod_data_source_block acad
_cod_depositor_comments
;
The following automatic conversions were performed:

'_exptl_absorpt_correction_type' value 'Multi-scan' changed to
'multi-scan' according to
/home/saulius/struct/CIF-dictionaries/cif_core.dic dictionary named
'cif_core.dic' version 2.4.1 from 2010-06-29.

Automatic conversion script
Id: cif_fix_values 1715 2011-07-08 13:25:40Z adriana 
;
_cod_original_sg_symbol_H-M 'R -3'
_cod_database_code 7017152
_platon_calc_solv_details
;
Note: Expected volumes for solvent molecules are:
A hydrogen bonded H2O-molecule 40 Ang^3^

rea #GridPoint VolPerc. Vol(A^3^) X(av) Y(av) Z(av)
1 120136[ 55980] 11 747[ 347.9] 0.000 0.000-0.010

2 120136[ 55980] 11 747[ 347.9] 0.333 0.667-0.066

3 120136[ 55980] 11 747[ 347.9] 0.667 0.333 0.042

Each of the three solvent accessible voids of 747 Ang^3^
fits 18 water molecules
The voids fit a total of 54 water molecules per cell
;

loop_
_symmetry_equiv_pos_as_xyz
'x, y, z'
'-y, x-y, z'
'-x+y, -x, z'
'x+2/3, y+1/3, z+1/3'
'-y+2/3, x-y+1/3, z+1/3'
'-x+y+2/3, -x+1/3, z+1/3'
'x+1/3, y+2/3, z+2/3'
'-y+1/3, x-y+2/3, z+2/3'
'-x+y+1/3, -x+2/3, z+2/3'
'-x, -y, -z'
'y, -x+y, -z'
'x-y, x, -z'
'-x+2/3, -y+1/3, -z+1/3'
'y+2/3, -x+y+1/3, -z+1/3'
'x-y+2/3, x+1/3, -z+1/3'
'-x+1/3, -y+2/3, -z+2/3'
'y+1/3, -x+y+2/3, -z+2/3'
'x-y+1/3, x+2/3, -z+2/3'

loop_
_atom_site_label
_atom_site_type_symbol
_atom_site_fract_x
_atom_site_fract_y
_atom_site_fract_z
_atom_site_U_iso_or_equiv
_atom_site_adp_type
_atom_site_occupancy
_atom_site_symmetry_multiplicity
_atom_site_calc_flag
_atom_site_refinement_flags
Ag Ag 0.446243(7) 0.461321(8) 0.574994(14) 0.03309(7) Uani 1 1 d .
N1 N 0.60307(10) 0.67690(8) 0.69684(16) 0.0371(5) Uani 1 1 d .
C2 C 0.60347(10) 0.65385(9) 0.59070(18) 0.0301(5) Uani 1 1 d .
H21 H 0.6304 0.6766 0.5283 0.036 Uiso 1 1 calc R
N3 N 0.56322(8) 0.59611(8) 0.57714(14) 0.0249(4) Uani 1 1 d .
C3A C 0.53529(9) 0.58104(9) 0.68323(17) 0.0245(4) Uani 1 1 d .
N4 N 0.49125(8) 0.52821(8) 0.71900(15) 0.0309(4) Uani 1 1 d .
C5 C 0.47320(12) 0.52529(11) 0.8324(2) 0.0420(6) Uani 1 1 d .
H51 H 0.4423 0.4883 0.8615 0.050 Uiso 1 1 calc R
C6 C 0.49726(12) 0.57383(12) 0.9112(2) 0.0447(7) Uani 1 1 d .
H61 H 0.4830 0.5693 0.9917 0.054 Uiso 1 1 calc R
C7 C 0.54103(12) 0.62735(11) 0.87199(19) 0.0398(6) Uani 1 1 d .
H71 H 0.5579 0.6614 0.9225 0.048 Uiso 1 1 calc R
N8 N 0.55935(9) 0.62945(8) 0.75668(15) 0.0299(4) Uani 1 1 d .
O1W O 0.4319(9) 0.5238(9) 0.4635(17) 0.063(7) Uiso 0.121(8) 1 d P
P P 0.43450(3) 0.32088(3) 0.77647(5) 0.03536(15) Uani 1 1 d .
F1 F 0.48859(8) 0.34220(9) 0.86690(15) 0.0564(5) Uani 1 1 d .
F2 F 0.37986(9) 0.30013(9) 0.68593(14) 0.0638(5) Uani 1 1 d .
F3 F 0.47478(10) 0.32509(14) 0.66672(17) 0.1008(9) Uani 1 1 d .
F4 F 0.44935(10) 0.38716(9) 0.7599(2) 0.0772(6) Uani 1 1 d .
F5 F 0.41750(12) 0.25411(9) 0.7951(2) 0.0888(8) Uani 1 1 d .
F6 F 0.39244(8) 0.31493(9) 0.88577(13) 0.0584(5) Uani 1 1 d .

loop_
_atom_site_aniso_label
_atom_site_aniso_U_11
_atom_site_aniso_U_22
_atom_site_aniso_U_33
_atom_site_aniso_U_23
_atom_site_aniso_U_13
_atom_site_aniso_U_12
Ag 0.02770(10) 0.02904(10) 0.02124(9) -0.01103(6) 0.00918(6) -0.00178(7)
N1 0.0519(13) 0.0223(9) 0.0201(8) -0.0038(7) 0.0071(8) 0.0057(9)
C2 0.0378(12) 0.0225(11) 0.0182(9) -0.0021(8) 0.0049(8) 0.0062(9)
N3 0.0283(9) 0.0229(9) 0.0155(7) -0.0037(6) 0.0018(6) 0.0068(7)
C3A 0.0266(10) 0.0248(10) 0.0162(8) -0.0066(7) -0.0014(7) 0.0085(9)
N4 0.0306(10) 0.0269(9) 0.0191(8) -0.0062(7) 0.0055(7) 0.0024(8)
C5 0.0412(14) 0.0351(13) 0.0228(10) -0.0060(9) 0.0110(10) -0.0013(11)
C6 0.0522(16) 0.0406(14) 0.0188(10) -0.0078(9) 0.0099(10) 0.0063(12)
C7 0.0513(15) 0.0337(13) 0.0188(10) -0.0102(9) 0.0054(10) 0.0094(11)
N8 0.0372(11) 0.0225(9) 0.0175(8) -0.0054(7) 0.0028(7) 0.0055(8)
P 0.0467(4) 0.0442(4) 0.0190(2) -0.0084(2) -0.0036(2) 0.0256(3)
F1 0.0545(10) 0.0835(13) 0.0446(9) -0.0229(8) -0.0172(8) 0.0445(10)
F2 0.0687(12) 0.0888(14) 0.0328(8) -0.0174(8) -0.0207(8) 0.0386(11)
F3 0.0801(15) 0.181(3) 0.0414(10) -0.0269(13) 0.0131(10) 0.0653(17)
F4 0.0922(16) 0.0481(11) 0.0817(14) 0.0083(10) -0.0189(12) 0.0278(11)
F5 0.146(2) 0.0516(12) 0.0806(14) -0.0269(10) -0.0393(14) 0.0581(14)
F6 0.0548(10) 0.0875(13) 0.0283(7) -0.0122(8) 0.0013(7) 0.0323(10)

loop_
_atom_type_symbol
_atom_type_description
_atom_type_scat_dispersion_real
_atom_type_scat_dispersion_imag
_atom_type_scat_source
C C 0.0033 0.0016 'International Tables Vol C Tables 4.2.6.8 and 6.1.1.4'
H H 0.0000 0.0000 'International Tables Vol C Tables 4.2.6.8 and 6.1.1.4'
N N 0.0061 0.0033 'International Tables Vol C Tables 4.2.6.8 and 6.1.1.4'
F F 0.0171 0.0103 'International Tables Vol C Tables 4.2.6.8 and 6.1.1.4'
P P 0.1023 0.0942 'International Tables Vol C Tables 4.2.6.8 and 6.1.1.4'
Ag Ag -0.8971 1.1015 'International Tables Vol C Tables 4.2.6.8 and 6.1.1.4'
O O 0.0106 0.0060 'International Tables Vol C Tables 4.2.6.8 and 6.1.1.4'

loop_
_geom_angle_atom_site_label_1
_geom_angle_atom_site_label_2
_geom_angle_atom_site_label_3
_geom_angle
_geom_angle_site_symmetry_1
_geom_angle_site_symmetry_3
N3 Ag N4 158.13(7) 10_666 .
N3 Ag O1W 94.0(5) 10_666 .
N4 Ag O1W 92.4(5) . .
N3 Ag N1 96.03(7) 10_666 14_456
N4 Ag N1 104.58(7) . 14_456
O1W Ag N1 92.4(5) . 14_456
N3 Ag Ag 77.31(5) 10_666 10_666
N4 Ag Ag 85.52(5) . 10_666
O1W Ag Ag 69.1(5) . 10_666
N1 Ag Ag 159.48(5) 14_456 10_666
C2 N1 N8 102.34(17) . .
C2 N1 Ag 129.41(15) . 15_556
N8 N1 Ag 127.17(13) . 15_556
N1 C2 N3 115.37(19) . .
C3A N3 C2 103.66(16) . .
C3A N3 Ag 128.35(14) . 10_666
C2 N3 Ag 127.61(14) . 10_666
N3 C3A N4 128.68(18) . .
N3 C3A N8 108.87(18) . .
N4 C3A N8 122.44(18) . .
C5 N4 C3A 115.81(19) . .
C5 N4 Ag 127.03(16) . .
C3A N4 Ag 116.09(13) . .
N4 C5 C6 123.5(2) . .
C7 C6 C5 119.6(2) . .
N8 C7 C6 116.2(2) . .
C7 N8 C3A 122.43(19) . .
C7 N8 N1 127.82(18) . .
C3A N8 N1 109.75(16) . .
F3 P F5 89.31(15) . .
F3 P F4 92.50(15) . .
F5 P F4 177.97(14) . .
F3 P F1 91.12(11) . .
F5 P F1 90.79(11) . .
F4 P F1 90.07(11) . .
F3 P F6 178.41(13) . .
F5 P F6 89.59(13) . .
F4 P F6 88.57(12) . .
F1 P F6 90.05(9) . .
F3 P F2 89.33(11) . .
F5 P F2 89.88(12) . .
F4 P F2 89.24(11) . .
F1 P F2 179.19(11) . .
F6 P F2 89.52(10) . .

loop_
_geom_bond_atom_site_label_1
_geom_bond_atom_site_label_2
_geom_bond_distance
_geom_bond_site_symmetry_2
Ag N3 2.1831(16) 10_666
Ag N4 2.2151(17) .
Ag O1W 2.218(19) .
Ag N1 2.4137(19) 14_456
Ag Ag 3.0016(3) 10_666
N1 C2 1.322(3) .
N1 N8 1.362(3) .
N1 Ag 2.4136(19) 15_556
C2 N3 1.343(3) .
N3 C3A 1.333(2) .
N3 Ag 2.1831(16) 10_666
C3A N4 1.336(3) .
C3A N8 1.361(3) .
N4 C5 1.330(3) .
C5 C6 1.399(3) .
C6 C7 1.356(4) .
C7 N8 1.355(3) .
P F3 1.5727(19) .
P F5 1.578(2) .
P F4 1.579(2) .
P F1 1.5847(17) .
P F6 1.5870(16) .
P F2 1.5974(17) .

loop_
_platon_squeeze_void_nr
_platon_squeeze_void_average_x
_platon_squeeze_void_average_y
_platon_squeeze_void_average_z
_platon_squeeze_void_volume
_platon_squeeze_void_count_electrons
1 0.000 0.000 -0.010 739 318
2 0.333 0.667 -0.068 750 318
3 0.667 0.333 0.043 750 318
